data_7239692
loop_
_publ_author_name
'Voronin, Alexander P.'
'Volkova, Tatyana V.'
'Ilyukhin, Andrey B.'
'Proshin, Alexey N.'
'Perlovich, German L.'

_publ_section_title
;
 Substituent effect on the packing architecture of adamantane and
 memantine derivatives of sulfonamide molecular crystals
;
_journal_issue 2
_journal_name_full CrystEngComm
_journal_page_first 349
_journal_page_last 360
_journal_paper_doi 10.1039/C9CE01750J
_journal_volume 22
_journal_year 2020
_chemical_formula_moiety 'C19 H24 F3 N O3 S'
_chemical_formula_sum 'C19 H24 F3 N O3 S'
_chemical_formula_weight 403.45
_space_group_IT_number 14
_space_group_name_Hall '-P 2yn'
_space_group_name_H-M_alt 'P 1 21/n 1'
_symmetry_cell_setting monoclinic
_symmetry_Int_Tables_number 14
_symmetry_space_group_name_Hall '-P 2yn'
_symmetry_space_group_name_H-M 'P 1 21/n 1'
_atom_sites_solution_hydrogens difmap
_audit_conform_dict_location ftp://ftp.iucr.org/pub/cif_core.dic
_audit_conform_dict_name cif_core.dic
_audit_conform_dict_version 2.4.3
_audit_creation_date 2017-03-10T15:07:37-00:00
_audit_creation_method 'WinGX routine CIF_UPDATE'
_audit_update_record
;
2019-10-31 deposited with the CCDC.	2019-12-03 downloaded from the CCDC.
;
_cell_angle_alpha 90
_cell_angle_beta 100.077(2)
_cell_angle_gamma 90
_cell_formula_units_Z 4
_cell_length_a 10.5361(6)
_cell_length_b 11.2474(6)
_cell_length_c 16.3452(10)
_cell_measurement_reflns_used 5832
_cell_measurement_temperature 150(2)
_cell_measurement_theta_max 31.58
_cell_measurement_theta_min 2.52
_cell_volume 1907.09(19)
_computing_cell_refinement 'Bruker SAINT'
_computing_data_collection 'Bruker APEX2'
_computing_data_reduction 'Bruker SAINT'
_computing_molecular_graphics 'Bruker SHELXTL'
_computing_publication_material 'Bruker SHELXTL'
_computing_structure_refinement 'SHELXL-2016/6 (Sheldrick, 2016)'
_computing_structure_solution 'SHELXS-2016 (Sheldrick, 2015)'
_diffrn_ambient_temperature 150(2)
_diffrn_measured_fraction_theta_full 1
_diffrn_measured_fraction_theta_max 0.953
_diffrn_measurement_device_type 'Bruker APEX-II CCD'
_diffrn_measurement_method '\f and \w scans'
_diffrn_radiation_monochromator graphite
_diffrn_radiation_type MoK\a
_diffrn_radiation_wavelength 0.71073
_diffrn_reflns_av_R_equivalents 0.0324
_diffrn_reflns_av_unetI/netI 0.035
_diffrn_reflns_Laue_measured_fraction_full 1
_diffrn_reflns_Laue_measured_fraction_max 0.953
_diffrn_reflns_limit_h_max 15
_diffrn_reflns_limit_h_min -13
_diffrn_reflns_limit_k_max 14
_diffrn_reflns_limit_k_min -17
_diffrn_reflns_limit_l_max 24
_diffrn_reflns_limit_l_min -23
_diffrn_reflns_number 20427
_diffrn_reflns_point_group_measured_fraction_full 1
_diffrn_reflns_point_group_measured_fraction_max 0.953
_diffrn_reflns_theta_full 25.242
_diffrn_reflns_theta_max 32.565
_diffrn_reflns_theta_min 2.142
_diffrn_standards_number 0
_exptl_absorpt_coefficient_mu 0.218
_exptl_absorpt_correction_T_max 0.7464
_exptl_absorpt_correction_T_min 0.649
_exptl_absorpt_correction_type multi-scan
_exptl_absorpt_process_details 'SADABS 2014/5'
_exptl_crystal_colour colourless
_exptl_crystal_density_diffrn 1.405
_exptl_crystal_description block
_exptl_crystal_F_000 848
_exptl_crystal_size_max 0.42
_exptl_crystal_size_mid 0.3
_exptl_crystal_size_min 0.24
_refine_diff_density_max 0.531
_refine_diff_density_min -0.397
_refine_diff_density_rms 0.06
_refine_ls_extinction_method none
_refine_ls_goodness_of_fit_ref 1.08
_refine_ls_hydrogen_treatment refall
_refine_ls_matrix_type full
_refine_ls_number_parameters 340
_refine_ls_number_reflns 6606
_refine_ls_number_restraints 0
_refine_ls_restrained_S_all 1.08
_refine_ls_R_factor_all 0.0581
_refine_ls_R_factor_gt 0.0428
_refine_ls_shift/su_max 0.001
_refine_ls_shift/su_mean 0
_refine_ls_structure_factor_coef Fsqd
_refine_ls_weighting_details 'w=1/[\s^2^(Fo^2^)+(0.0800P)^2^] where P=(Fo^2^+2Fc^2^)/3'
_refine_ls_weighting_scheme calc
_refine_ls_wR_factor_gt 0.1216
_refine_ls_wR_factor_ref 0.1326
_reflns_Friedel_coverage 0
_reflns_number_gt 5130
_reflns_number_total 6606
_reflns_threshold_expression 'I > 2\s(I)'
_cod_data_source_file c9ce01750j2.cif
_cod_data_source_block 17
_cod_depositor_comments 'Adding full bibliography for 7239687--7239699.cif.'
_cod_original_sg_symbol_H-M 'P 21/n'
_cod_database_code 7239692

loop_
_symmetry_equiv_pos_as_xyz
'x, y, z'
'-x+1/2, y+1/2, -z+1/2'
'-x, -y, -z'
'x-1/2, -y-1/2, z-1/2'

loop_
_atom_site_label
_atom_site_type_symbol
_atom_site_fract_x
_atom_site_fract_y
_atom_site_fract_z
_atom_site_U_iso_or_equiv
_atom_site_adp_type
_atom_site_occupancy
_atom_site_site_symmetry_order
_atom_site_calc_flag
S1 S 0.52759(3) 0.40916(3) 0.13062(2) 0.01915(9) Uani 1 1 d
F1 F 0.63612(11) 0.12363(11) -0.09538(6) 0.0554(3) Uani 1 1 d
F2 F 0.46485(11) 0.11805(11) -0.04232(7) 0.0591(3) Uani 1 1 d
F3 F 0.49153(11) 0.25727(10) -0.12685(5) 0.0496(3) Uani 1 1 d
C19 C 0.55155(15) 0.19164(14) -0.06594(8) 0.0338(3) Uani 1 1 d
O1 O 0.50171(9) 0.43653(8) 0.21181(5) 0.0271(2) Uani 1 1 d
O2 O 0.60208(8) 0.49126(8) 0.09113(5) 0.02458(19) Uani 1 1 d
O3 O 0.60579(10) 0.26224(9) -0.00352(6) 0.0316(2) Uani 1 1 d
N1 N 0.39691(9) 0.38617(9) 0.06694(6) 0.0202(2) Uani 1 1 d
C1 C 0.27775(11) 0.32955(10) 0.08539(6) 0.0182(2) Uani 1 1 d
C2 C 0.19517(11) 0.29998(11) 0.00080(7) 0.0214(2) Uani 1 1 d
C3 C 0.06746(12) 0.24168(12) 0.01170(8) 0.0246(2) Uani 1 1 d
C4 C -0.00500(12) 0.32714(12) 0.06079(8) 0.0264(3) Uani 1 1 d
C5 C 0.07520(12) 0.35743(12) 0.14590(8) 0.0251(2) Uani 1 1 d
C6 C 0.20259(12) 0.41475(11) 0.13261(8) 0.0225(2) Uani 1 1 d
C7 C 0.30741(12) 0.21416(11) 0.13533(8) 0.0222(2) Uani 1 1 d
C8 C 0.18072(12) 0.15632(11) 0.14796(8) 0.0254(2) Uani 1 1 d
C9 C 0.09836(13) 0.12770(12) 0.06340(9) 0.0277(3) Uani 1 1 d
C10 C 0.10687(14) 0.24196(13) 0.19550(8) 0.0280(3) Uani 1 1 d
C11 C -0.01342(15) 0.21260(16) -0.07277(9) 0.0353(3) Uani 1 1 d
C12 C 0.00073(17) 0.44264(16) 0.19310(11) 0.0383(3) Uani 1 1 d
C13 C 0.61619(11) 0.27404(11) 0.14255(7) 0.0206(2) Uani 1 1 d
C14 C 0.64641(12) 0.21230(12) 0.07522(7) 0.0241(2) Uani 1 1 d
C15 C 0.71981(14) 0.10956(13) 0.08659(9) 0.0326(3) Uani 1 1 d
C16 C 0.76374(14) 0.06847(14) 0.16634(10) 0.0345(3) Uani 1 1 d
C17 C 0.73622(13) 0.12961(14) 0.23435(9) 0.0327(3) Uani 1 1 d
C18 C 0.66180(13) 0.23236(12) 0.22241(8) 0.0275(3) Uani 1 1 d
H1 H 0.3956(16) 0.4162(14) 0.0182(11) 0.028(4) Uiso 1 1 d
H2 H 0.2409(18) 0.2454(17) -0.0269(11) 0.041(5) Uiso 1 1 d
H3 H 0.1769(16) 0.3758(16) -0.0329(10) 0.031(4) Uiso 1 1 d
H4 H -0.0900(17) 0.2869(16) 0.0687(10) 0.036(4) Uiso 1 1 d
H5 H -0.0282(17) 0.4019(15) 0.0243(11) 0.035(5) Uiso 1 1 d
H6 H 0.1848(15) 0.4881(14) 0.0993(10) 0.023(4) Uiso 1 1 d
H7 H 0.2541(17) 0.4370(14) 0.1855(11) 0.032(4) Uiso 1 1 d
H8 H 0.3529(15) 0.1595(15) 0.1055(10) 0.028(4) Uiso 1 1 d
H9 H 0.3599(15) 0.2316(15) 0.1897(10) 0.028(4) Uiso 1 1 d
H10 H 0.1978(16) 0.0806(14) 0.1802(11) 0.028(4) Uiso 1 1 d
H11 H 0.1397(18) 0.0746(16) 0.0302(12) 0.039(5) Uiso 1 1 d
H12 H 0.0155(18) 0.0853(15) 0.0712(11) 0.037(5) Uiso 1 1 d
H13 H 0.0286(19) 0.2070(17) 0.2039(11) 0.043(5) Uiso 1 1 d
H14 H 0.1584(16) 0.2577(16) 0.2494(11) 0.034(4) Uiso 1 1 d
H15 H -0.096(2) 0.178(2) -0.0679(13) 0.058(6) Uiso 1 1 d
H18 H -0.024(2) 0.513(2) 0.1625(13) 0.048(5) Uiso 1 1 d
H16 H 0.0317(16) 0.1568(17) -0.1059(11) 0.039(5) Uiso 1 1 d
H17 H -0.0285(18) 0.2831(17) -0.1066(12) 0.042(5) Uiso 1 1 d
H19 H -0.076(2) 0.4099(19) 0.2037(14) 0.062(7) Uiso 1 1 d
H24 H 0.6351(18) 0.2749(17) 0.2673(12) 0.044(5) Uiso 1 1 d
H21 H 0.743(2) 0.0630(18) 0.0390(14) 0.055(6) Uiso 1 1 d
H20 H 0.0499(19) 0.4661(18) 0.2471(13) 0.046(5) Uiso 1 1 d
H22 H 0.8166(18) -0.0044(18) 0.1715(12) 0.045(5) Uiso 1 1 d
H23 H 0.7738(19) 0.1015(16) 0.2899(11) 0.041(5) Uiso 1 1 d

loop_
_atom_site_aniso_label
_atom_site_aniso_U_11
_atom_site_aniso_U_22
_atom_site_aniso_U_33
_atom_site_aniso_U_23
_atom_site_aniso_U_13
_atom_site_aniso_U_12
S1 0.01995(15) 0.02014(15) 0.01617(13) 0.00128(9) -0.00012(9) -0.00375(10)
F1 0.0603(7) 0.0692(7) 0.0357(5) -0.0149(5) 0.0057(4) 0.0319(6)
F2 0.0498(6) 0.0696(7) 0.0522(6) 0.0024(6) -0.0071(5) -0.0201(6)
F3 0.0667(7) 0.0577(6) 0.0216(4) 0.0002(4) -0.0002(4) 0.0256(5)
C19 0.0357(7) 0.0402(8) 0.0243(6) -0.0031(5) 0.0023(5) 0.0103(6)
O1 0.0316(5) 0.0307(5) 0.0184(4) -0.0032(3) 0.0025(3) -0.0015(4)
O2 0.0246(4) 0.0234(4) 0.0240(4) 0.0049(3) -0.0006(3) -0.0079(3)
O3 0.0428(6) 0.0315(5) 0.0206(4) 0.0039(4) 0.0060(4) 0.0037(4)
N1 0.0177(4) 0.0249(5) 0.0170(4) 0.0049(4) 0.0006(3) -0.0044(4)
C1 0.0182(5) 0.0191(5) 0.0176(4) 0.0016(4) 0.0038(4) -0.0013(4)
C2 0.0200(5) 0.0245(6) 0.0195(5) -0.0006(4) 0.0033(4) -0.0041(4)
C3 0.0214(6) 0.0257(6) 0.0268(5) -0.0010(4) 0.0042(4) -0.0058(5)
C4 0.0187(6) 0.0282(6) 0.0326(6) 0.0027(5) 0.0054(5) -0.0008(5)
C5 0.0237(6) 0.0255(6) 0.0282(6) -0.0007(5) 0.0100(4) 0.0022(5)
C6 0.0237(6) 0.0202(5) 0.0242(5) -0.0017(4) 0.0059(4) 0.0007(4)
C7 0.0222(6) 0.0206(5) 0.0244(5) 0.0051(4) 0.0055(4) 0.0016(4)
C8 0.0270(6) 0.0210(6) 0.0296(6) 0.0073(5) 0.0087(5) -0.0005(5)
C9 0.0273(6) 0.0204(6) 0.0372(7) -0.0018(5) 0.0104(5) -0.0059(5)
C10 0.0281(7) 0.0320(7) 0.0264(6) 0.0052(5) 0.0121(5) -0.0012(5)
C11 0.0290(7) 0.0430(9) 0.0319(7) -0.0031(6) -0.0001(5) -0.0133(6)
C12 0.0353(8) 0.0406(9) 0.0429(8) -0.0063(7) 0.0182(6) 0.0063(7)
C13 0.0171(5) 0.0238(6) 0.0198(5) 0.0048(4) 0.0003(4) -0.0030(4)
C14 0.0225(6) 0.0268(6) 0.0228(5) 0.0057(4) 0.0034(4) 0.0001(5)
C15 0.0308(7) 0.0314(7) 0.0360(7) 0.0035(6) 0.0074(5) 0.0069(6)
C16 0.0260(7) 0.0317(7) 0.0437(8) 0.0111(6) 0.0007(6) 0.0063(5)
C17 0.0284(7) 0.0333(7) 0.0320(6) 0.0123(5) -0.0070(5) -0.0012(6)
C18 0.0279(6) 0.0304(7) 0.0217(5) 0.0066(5) -0.0028(5) -0.0029(5)

loop_
_atom_type_symbol
_atom_type_description
_atom_type_scat_dispersion_real
_atom_type_scat_dispersion_imag
_atom_type_scat_source
C C 0.0033 0.0016 'International Tables Vol C Tables 4.2.6.8 and 6.1.1.4'
H H 0 0 'International Tables Vol C Tables 4.2.6.8 and 6.1.1.4'
N N 0.0061 0.0033 'International Tables Vol C Tables 4.2.6.8 and 6.1.1.4'
O O 0.0106 0.006 'International Tables Vol C Tables 4.2.6.8 and 6.1.1.4'
F F 0.0171 0.0103 'International Tables Vol C Tables 4.2.6.8 and 6.1.1.4'
S S 0.1246 0.1234 'International Tables Vol C Tables 4.2.6.8 and 6.1.1.4'

loop_
_geom_angle_atom_site_label_1
_geom_angle_atom_site_label_2
_geom_angle_atom_site_label_3
_geom_angle
O1 S1 O2 119.03(6)
O1 S1 N1 110.88(6)
O2 S1 N1 106.75(5)
O1 S1 C13 105.27(5)
O2 S1 C13 106.35(5)
N1 S1 C13 108.06(6)
F3 C19 F1 108.34(11)
F3 C19 F2 107.74(13)
F1 C19 F2 106.47(14)
F3 C19 O3 109.26(13)
F1 C19 O3 113.20(12)
F2 C19 O3 111.63(11)
C19 O3 C14 118.89(11)
C1 N1 S1 126.94(7)
C1 N1 H1 118.5(11)
S1 N1 H1 114.3(11)
N1 C1 C6 111.30(9)
N1 C1 C2 106.02(8)
C6 C1 C2 109.10(10)
N1 C1 C7 111.69(9)
C6 C1 C7 109.59(9)
C2 C1 C7 109.03(10)
C3 C2 C1 110.98(9)
C3 C2 H2 108.1(11)
C1 C2 H2 108.4(11)
C3 C2 H3 109.6(9)
C1 C2 H3 109.3(10)
H2 C2 H3 110.5(14)
C11 C3 C2 110.41(10)
C11 C3 C4 110.88(12)
C2 C3 C4 108.59(10)
C11 C3 C9 110.45(11)
C2 C3 C9 108.31(10)
C4 C3 C9 108.11(10)
C5 C4 C3 111.53(10)
C5 C4 H4 109.6(9)
C3 C4 H4 108.2(10)
C5 C4 H5 112.3(10)
C3 C4 H5 107.2(10)
H4 C4 H5 107.9(14)
C12 C5 C4 110.28(12)
C12 C5 C10 110.28(11)
C4 C5 C10 108.96(11)
C12 C5 C6 110.23(11)
C4 C5 C6 108.71(10)
C10 C5 C6 108.33(10)
C1 C6 C5 110.43(10)
C1 C6 H6 108.0(9)
C5 C6 H6 110.0(9)
C1 C6 H7 110.6(10)
C5 C6 H7 110.4(10)
H6 C6 H7 107.4(13)
C8 C7 C1 109.24(10)
C8 C7 H8 108.6(10)
C1 C7 H8 110.1(10)
C8 C7 H9 109.2(9)
C1 C7 H9 110.0(10)
H8 C7 H9 109.5(13)
C7 C8 C9 109.70(10)
C7 C8 C10 109.47(11)
C9 C8 C10 109.38(11)
C7 C8 H10 110.6(10)
C9 C8 H10 108.5(10)
C10 C8 H10 109.2(10)
C8 C9 C3 110.63(10)
C8 C9 H11 113.5(11)
C3 C9 H11 106.3(11)
C8 C9 H12 110.3(10)
C3 C9 H12 110.7(10)
H11 C9 H12 105.1(15)
C8 C10 C5 110.27(10)
C8 C10 H13 110.2(11)
C5 C10 H13 108.3(11)
C8 C10 H14 108.8(10)
C5 C10 H14 111.2(11)
H13 C10 H14 108.0(14)
C3 C11 H15 112.2(12)
C3 C11 H16 112.4(10)
H15 C11 H16 108.2(17)
C3 C11 H17 110.7(12)
H15 C11 H17 108.5(17)
H16 C11 H17 104.5(14)
C5 C12 H18 111.9(12)
C5 C12 H19 112.6(14)
H18 C12 H19 105.2(18)
C5 C12 H20 112.7(12)
H18 C12 H20 107.7(17)
H19 C12 H20 106.2(18)
C14 C13 C18 119.15(12)
C14 C13 S1 122.09(9)
C18 C13 S1 118.69(10)
C13 C14 C15 120.83(12)
C13 C14 O3 116.96(11)
C15 C14 O3 122.11(12)
C16 C15 C14 119.46(14)
C16 C15 H21 117.9(12)
C14 C15 H21 122.6(12)
C17 C16 C15 120.62(13)
C17 C16 H22 122.7(11)
C15 C16 H22 116.7(11)
C16 C17 C18 119.58(12)
C16 C17 H23 118.6(11)
C18 C17 H23 121.7(11)
C17 C18 C13 120.35(13)
C17 C18 H24 122.8(11)
C13 C18 H24 116.8(12)

loop_
_geom_bond_atom_site_label_1
_geom_bond_atom_site_label_2
_geom_bond_distance
S1 O1 1.4342(9)
S1 O2 1.4362(9)
S1 N1 1.5951(10)
S1 C13 1.7763(13)
F1 C19 1.3269(16)
F2 C19 1.339(2)
F3 C19 1.3099(17)
C19 O3 1.3394(17)
O3 C14 1.4009(14)
N1 C1 1.4851(14)
N1 H1 0.863(17)
C1 C6 1.5346(16)
C1 C2 1.5356(15)
C1 C7 1.5359(16)
C2 C3 1.5349(17)
C2 H2 0.943(19)
C2 H3 1.015(17)
C3 C11 1.5256(18)
C3 C4 1.5378(18)
C3 C9 1.5386(19)
C4 C5 1.5344(18)
C4 H4 1.031(17)
C4 H5 1.036(18)
C5 C12 1.5301(19)
C5 C10 1.5364(19)
C5 C6 1.5382(17)
C6 H6 0.988(16)
C6 H7 0.970(18)
C7 C8 1.5311(17)
C7 H8 0.963(16)
C7 H9 0.981(16)
C8 C9 1.5322(19)
C8 C10 1.5325(18)
C8 H10 1.001(16)
C9 H11 0.961(19)
C9 H12 1.022(18)
C10 H13 0.95(2)
C10 H14 0.967(18)
C11 H15 0.96(2)
C11 H16 1.002(18)
C11 H17 0.96(2)
C12 H18 0.95(2)
C12 H19 0.93(2)
C12 H20 0.98(2)
C13 C14 1.3847(17)
C13 C18 1.3911(16)
C14 C15 1.3848(19)
C15 C16 1.384(2)
C15 H21 1.00(2)
C16 C17 1.380(2)
C16 H22 0.99(2)
C17 C18 1.391(2)
C17 H23 0.978(18)
C18 H24 0.96(2)

loop_
_geom_hbond_atom_site_label_D
_geom_hbond_atom_site_label_H
_geom_hbond_atom_site_label_A
_geom_hbond_distance_DH
_geom_hbond_distance_HA
_geom_hbond_distance_DA
_geom_hbond_angle_DHA
_geom_hbond_site_symmetry_A
N1 H1 O2 0.863(17) 2.072(18) 2.9300(13) 172.7(15) 3_665
C6 H7 O1 0.970(18) 2.569(17) 3.2001(16) 122.8(13) .
C15 H21 F1 1.00(2) 2.39(2) 2.9549(19) 115.0(15) .

loop_
_geom_torsion_atom_site_label_1
_geom_torsion_atom_site_label_2
_geom_torsion_atom_site_label_3
_geom_torsion_atom_site_label_4
_geom_torsion
F3 C19 O3 C14 163.92(12)
F1 C19 O3 C14 -75.26(16)
F2 C19 O3 C14 44.87(17)
O1 S1 N1 C1 -34.64(12)
O2 S1 N1 C1 -165.72(10)
C13 S1 N1 C1 80.25(11)
S1 N1 C1 C6 75.59(12)
S1 N1 C1 C2 -165.90(9)
S1 N1 C1 C7 -47.26(13)
N1 C1 C2 C3 -179.40(10)
C6 C1 C2 C3 -59.43(13)
C7 C1 C2 C3 60.22(13)
C1 C2 C3 C11 -179.89(11)
C1 C2 C3 C4 58.34(13)
C1 C2 C3 C9 -58.84(13)
C11 C3 C4 C5 -179.91(11)
C2 C3 C4 C5 -58.43(13)
C9 C3 C4 C5 58.88(13)
C3 C4 C5 C12 179.90(11)
C3 C4 C5 C10 -58.93(13)
C3 C4 C5 C6 58.94(13)
N1 C1 C6 C5 176.20(9)
C2 C1 C6 C5 59.55(12)
C7 C1 C6 C5 -59.75(12)
C12 C5 C6 C1 179.92(11)
C4 C5 C6 C1 -59.09(13)
C10 C5 C6 C1 59.18(13)
N1 C1 C7 C8 -176.70(9)
C6 C1 C7 C8 59.48(12)
C2 C1 C7 C8 -59.87(12)
C1 C7 C8 C9 60.07(13)
C1 C7 C8 C10 -59.95(13)
C7 C8 C9 C3 -59.95(14)
C10 C8 C9 C3 60.13(13)
C11 C3 C9 C8 179.44(11)
C2 C3 C9 C8 58.41(13)
C4 C3 C9 C8 -59.08(13)
C7 C8 C10 C5 60.77(14)
C9 C8 C10 C5 -59.45(14)
C12 C5 C10 C8 179.65(12)
C4 C5 C10 C8 58.47(14)
C6 C5 C10 C8 -59.64(14)
O1 S1 C13 C14 172.62(10)
O2 S1 C13 C14 -60.20(11)
N1 S1 C13 C14 54.09(11)
O1 S1 C13 C18 -10.55(11)
O2 S1 C13 C18 116.62(10)
N1 S1 C13 C18 -129.08(10)
C18 C13 C14 C15 0.71(19)
S1 C13 C14 C15 177.52(11)
C18 C13 C14 O3 -175.72(11)
S1 C13 C14 O3 1.09(16)
C19 O3 C14 C13 -135.53(13)
C19 O3 C14 C15 48.08(18)
C13 C14 C15 C16 -0.2(2)
O3 C14 C15 C16 176.05(13)
C14 C15 C16 C17 -0.7(2)
C15 C16 C17 C18 1.1(2)
C16 C17 C18 C13 -0.6(2)
C14 C13 C18 C17 -0.33(19)
S1 C13 C18 C17 -177.25(10)
